data_7200670
loop_
_publ_author_name
'Constable, Edwin C.'
'Zhang, Guoqi'
'Housecroft, Catherine E.'
'Neuburger, Markus'
'Schaffner, Silvia'

_publ_section_title
;
 Phase-separated hydrogen-bonded chloride ion--water--oxonium ion
 sheets and protonated
 4&#x2032;-(4-bromophenyl)-2,2&#x2032;:6&#x2032;,2&#x2033;-terpyridine
 stacks, and condensation products of 2-acetylpyridine and
 benzaldehydes revisited
;
_journal_issue 6
_journal_name_full CrystEngComm
_journal_page_first 1014
_journal_paper_doi 10.1039/b819927b
_journal_volume 11
_journal_year 2009
_chemical_absolute_configuration ad
_chemical_formula_moiety 'C35 H27 Br2 N3 O3, C H Cl3'
_chemical_formula_sum 'C36 H28 Br2 Cl3 N3 O3'
_chemical_formula_weight 816.80
_space_group_IT_number 43
_symmetry_cell_setting orthorhombic
_symmetry_space_group_name_Hall 'F 2 -2d'
_symmetry_space_group_name_H-M 'F d d 2'
_atom_sites_solution_hydrogens geom
_atom_sites_solution_primary direct
_cell_angle_alpha 90
_cell_angle_beta 90
_cell_angle_gamma 90
_cell_formula_units_Z 16
_cell_length_a 16.8561(4)
_cell_length_b 53.1999(16)
_cell_length_c 15.4900(5)
_cell_measurement_reflns_used 0
_cell_measurement_temperature 223
_cell_measurement_theta_max 0
_cell_measurement_theta_min 0
_cell_volume 13890.5(7)
_computing_cell_refinement 'DENZO/SCALEPACK (Otwinowski & Minor, 1997)'
_computing_data_collection 'COLLECT (Nonius, 1997-2001).'
_computing_data_reduction 'DENZO/SCALEPACK (Otwinowski & Minor, 1997)'
_computing_molecular_graphics 'CAMERON (Watkin et al., 1996)'
_computing_publication_material 'CRYSTALS (Betteridge et al., 2003)'
_computing_structure_refinement 'CRYSTALS (Betteridge et al., 2003)'
_computing_structure_solution 'SIR92 (Altomare et al., 1994)'
_diffrn_ambient_temperature 223
_diffrn_measured_fraction_theta_full 0.996
_diffrn_measured_fraction_theta_max 0.996
_diffrn_measurement_device 'Nonius KappaCCD'
_diffrn_measurement_device_type Area
_diffrn_measurement_method \w/2\q
_diffrn_radiation_monochromator graphite
_diffrn_radiation_type 'Mo K\a'
_diffrn_radiation_wavelength 0.71073
_diffrn_reflns_av_R_equivalents 0.024
_diffrn_reflns_limit_h_max 23
_diffrn_reflns_limit_h_min -23
_diffrn_reflns_limit_k_max 74
_diffrn_reflns_limit_k_min -74
_diffrn_reflns_limit_l_max 21
_diffrn_reflns_limit_l_min -21
_diffrn_reflns_number 24246
_diffrn_reflns_theta_full 30.038
_diffrn_reflns_theta_max 30.038
_diffrn_reflns_theta_min 1.531
_diffrn_standards_number 0
_exptl_absorpt_coefficient_mu 2.606
_exptl_absorpt_correction_T_max 0.86
_exptl_absorpt_correction_T_min 0.64
_exptl_absorpt_correction_type multi-scan
_exptl_absorpt_process_details 'DENZO/SCALEPACK (Otwinowski & Minor, 1997)'
_exptl_crystal_colour colorless
_exptl_crystal_density_diffrn 1.562
_exptl_crystal_density_method 'not measured'
_exptl_crystal_description plate
_exptl_crystal_F_000 6560
_exptl_crystal_size_max 0.34
_exptl_crystal_size_mid 0.17
_exptl_crystal_size_min 0.06
_refine_diff_density_max 0.86
_refine_diff_density_min -0.71
_refine_ls_abs_structure_details 'Flack (1983), 0 Friedel-pairs'
_refine_ls_abs_structure_Flack 0.022(5)
_refine_ls_extinction_method None
_refine_ls_goodness_of_fit_ref 1.0671
_refine_ls_hydrogen_treatment constr
_refine_ls_matrix_type full
_refine_ls_number_parameters 452
_refine_ls_number_reflns 6976
_refine_ls_number_restraints 55
_refine_ls_R_factor_all 0.0428
_refine_ls_R_factor_gt 0.0324
_refine_ls_shift/su_max 0.002640
_refine_ls_structure_factor_coef F
_refine_ls_weighting_details
;
Method, part 1, Chebychev polynomial, (Watkin, 1994, Prince, 1982)
[weight] = 1.0/[A~0~*T~0~(x)+A~1~*T~1~(x) ... +A~n-1~]*T~n-1~(x)]
where A~i~ are the Chebychev coefficients listed below and x= Fcalc/Fmax
Method = Robust Weighting (Prince, 1982)
W = [weight] * [1-(deltaF/6*sigmaF)^2^]^2^
A~i~ are:
0.213 -0.941 -0.124 -0.456
;
_refine_ls_weighting_scheme calc
_refine_ls_wR_factor_all 0.0308
_refine_ls_wR_factor_gt 0.0278
_refine_ls_wR_factor_ref 0.0267
_reflns_limit_h_max 23
_reflns_limit_h_min 0
_reflns_limit_k_max 74
_reflns_limit_k_min 0
_reflns_limit_l_max 21
_reflns_limit_l_min -21
_reflns_number_gt 7744
_reflns_number_total 9756
_reflns_threshold_expression I>2.0\s(I)
_oxford_diffrn_Wilson_B_factor 0.00
_oxford_diffrn_Wilson_scale 0.00
_oxford_refine_ls_r_factor_ref 0.0300
_oxford_refine_ls_scale 0.09364(6)
_oxford_reflns_number_all 9725
_oxford_reflns_threshold_expression_ref I>3.0\s(I)
_cod_data_source_file b819927b.txt
_cod_data_source_block 1
_cod_depositor_comments
;
The following automatic conversions were performed:
'_symmetry_cell_setting' value 'Orthorhombic' changed to 'orthorhombic'
according to '/home/saulius/struct/CIF-dictionaries/cif_core.dic'
dictionary named 'cif_core.dic' version 2.4.1 from 2010-06-29.

Automatic conversion script
Id: cif_fix_enum 1527 2010-12-29 10:47:43Z saulius 
;
_cod_original_sg_symbol_Hall 'F 2 -2d '
_cod_original_sg_symbol_H-M 'F d d 2 '
_cod_database_code 7200670

loop_
_symmetry_equiv_pos_as_xyz
x,y,z
x,y+1/2,z+1/2
x+1/2,y,z+1/2
x+1/2,y+1/2,z
-x+1/4,y+1/4,z+1/4
-x+1/4,y+3/4,z+3/4
-x+3/4,y+1/4,z+3/4
-x+3/4,y+3/4,z+1/4
x+1/4,-y+1/4,z+1/4
x+1/4,-y+3/4,z+3/4
x+3/4,-y+1/4,z+3/4
x+3/4,-y+3/4,z+1/4
-x+1/2,-y,z+1/2
-x+1/2,-y+1/2,z+1
-x+1,-y,z+1
-x+1,-y+1/2,z+1/2

loop_
_atom_site_label
_atom_site_type_symbol
_atom_site_fract_x
_atom_site_fract_y
_atom_site_fract_z
_atom_site_U_iso_or_equiv
_atom_site_occupancy
_atom_site_adp_type
_atom_site_refinement_flags_posn
_atom_site_refinement_flags_adp
_atom_site_refinement_flags_occupancy
_atom_site_disorder_assembly
_atom_site_disorder_group
_oxford_atom_site_special_shape
_atom_site_attached_hydrogens
Br1 Br 0.20063(2) 0.512909(6) 0.33173(5) 0.0604 1.0000 Uani . . . . . . .
Br2 Br 0.38475(2) 0.747844(5) 0.25672(5) 0.0640 1.0000 Uani . . . . . . .
O1 O 0.45814(11) 0.60767(3) -0.03783(11) 0.0399 1.0000 Uani . . . . . . .
O2 O 0.42139(12) 0.55391(3) 0.01074(13) 0.0451 1.0000 Uani . . . . . . .
O3 O 0.46693(10) 0.61827(4) 0.27485(11) 0.0378 1.0000 Uani . . . . . . .
N1 N 0.59902(15) 0.58983(4) -0.06046(15) 0.0450 1.0000 Uani . . . . . . .
N2 N 0.56641(14) 0.54806(5) 0.17034(16) 0.0454 1.0000 Uani . . . . . . .
N3 N 0.26546(12) 0.63528(4) 0.29632(14) 0.0388 1.0000 Uani . . . . . . .
C1 C 0.50257(14) 0.60641(4) 0.03979(14) 0.0314 1.0000 Uani . . . . . . .
C2 C 0.46443(13) 0.58712(4) 0.10344(13) 0.0276 1.0000 Uani . . . . . . .
C3 C 0.37826(13) 0.59454(4) 0.12245(13) 0.0273 1.0000 Uani . . . . . . .
C4 C 0.37096(13) 0.62142(4) 0.16035(14) 0.0268 1.0000 Uani . . . . . . .
C5 C 0.41559(14) 0.64066(4) 0.10225(14) 0.0304 1.0000 Uani . . . . . . .
C6 C 0.50040(13) 0.63257(4) 0.08148(16) 0.0321 1.0000 Uani . . . . . . .
C7 C 0.58733(14) 0.59819(4) 0.01996(15) 0.0332 1.0000 Uani . . . . . . .
C8 C 0.64666(15) 0.59831(5) 0.08130(19) 0.0404 1.0000 Uani . . . . . . .
C9 C 0.72063(18) 0.58873(6) 0.0596(2) 0.0521 1.0000 Uani . . . . . . .
C10 C 0.7324(2) 0.57944(6) -0.0231(2) 0.0598 1.0000 Uani . . . . . . .
C11 C 0.6715(2) 0.58068(6) -0.0792(2) 0.0580 1.0000 Uani . . . . . . .
C12 C 0.46859(14) 0.56100(4) 0.06410(15) 0.0322 1.0000 Uani . . . . . . .
C13 C 0.53523(14) 0.54404(4) 0.09184(16) 0.0342 1.0000 Uani . . . . . . .
C14 C 0.5615(2) 0.52539(5) 0.0368(2) 0.0522 1.0000 Uani . . . . . . .
C15 C 0.6217(2) 0.50964(6) 0.0637(2) 0.0634 1.0000 Uani . . . . . . .
C16 C 0.6541(2) 0.51350(6) 0.1445(2) 0.0620 1.0000 Uani . . . . . . .
C17 C 0.62505(19) 0.53274(7) 0.1955(2) 0.0571 1.0000 Uani . . . . . . .
C18 C 0.33556(14) 0.57516(4) 0.17690(15) 0.0295 1.0000 Uani . . . . . . .
C19 C 0.37288(15) 0.56192(5) 0.24341(17) 0.0379 1.0000 Uani . . . . . . .
C20 C 0.33292(17) 0.54357(5) 0.29020(17) 0.0410 1.0000 Uani . . . . . . .
C21 C 0.25569(16) 0.53838(4) 0.27016(16) 0.0378 1.0000 Uani . . . . . . .
C22 C 0.21623(16) 0.55115(5) 0.20469(18) 0.0422 1.0000 Uani . . . . . . .
C23 C 0.25676(14) 0.56938(5) 0.15927(16) 0.0353 1.0000 Uani . . . . . . .
C24 C 0.39909(12) 0.62275(4) 0.25357(14) 0.0266 1.0000 Uani . . . . . . .
C25 C 0.33964(13) 0.63058(4) 0.32167(15) 0.0285 1.0000 Uani . . . . . . .
C26 C 0.36455(15) 0.63289(5) 0.40648(15) 0.0363 1.0000 Uani . . . . . . .
C27 C 0.30978(18) 0.64132(5) 0.46749(17) 0.0456 1.0000 Uani . . . . . . .
C28 C 0.23415(18) 0.64661(6) 0.44161(19) 0.0488 1.0000 Uani . . . . . . .
C29 C 0.21463(17) 0.64287(6) 0.35586(19) 0.0497 1.0000 Uani . . . . . . .
C30 C 0.41037(15) 0.66712(4) 0.13969(15) 0.0318 1.0000 Uani . . . . . . .
C31 C 0.33655(17) 0.67875(5) 0.14376(18) 0.0415 1.0000 Uani . . . . . . .
C32 C 0.32815(18) 0.70273(5) 0.1778(2) 0.0454 1.0000 Uani . . . . . . .
C33 C 0.39530(18) 0.71512(4) 0.20821(17) 0.0426 1.0000 Uani . . . . . . .
C34 C 0.46850(17) 0.70418(5) 0.20449(18) 0.0427 1.0000 Uani . . . . . . .
C35 C 0.47564(16) 0.68011(5) 0.16994(17) 0.0382 1.0000 Uani . . . . . . .
C41 C 0.57914(18) 0.46813(6) 0.71610(18) 0.0555 1.0000 Uani D U . . . . .
Cl1 Cl 0.66227(7) 0.45244(3) 0.67967(12) 0.0853 0.8500 Uani D U . . . . .
Cl2 Cl 0.55990(12) 0.45935(3) 0.82292(9) 0.1010 0.8500 Uani D U . . . . .
Cl3 Cl 0.49962(8) 0.46422(3) 0.64892(11) 0.0865 0.8500 Uani D U . . . . .
Cl4 Cl 0.5408(6) 0.45449(12) 0.6162(3) 0.0940 0.1500 Uani D U . . . . .
Cl5 Cl 0.6547(3) 0.44748(10) 0.7485(5) 0.0668 0.1500 Uani D U . . . . .
Cl6 Cl 0.5018(4) 0.4651(2) 0.7914(5) 0.1184 0.1500 Uani D U . . . . .
H21 H 0.4943 0.5874 0.1594 0.0336 1.0000 Uiso R . . . . . .
H31 H 0.3510 0.5948 0.0667 0.0330 1.0000 Uiso R . . . . . .
H41 H 0.3138 0.6258 0.1604 0.0316 1.0000 Uiso R . . . . . .
H51 H 0.3852 0.6413 0.0474 0.0377 1.0000 Uiso R . . . . . .
H61 H 0.5258 0.6451 0.0439 0.0388 1.0000 Uiso R . . . . . .
H62 H 0.5315 0.6316 0.1356 0.0392 1.0000 Uiso R . . . . . .
H81 H 0.6357 0.6047 0.1376 0.0500 1.0000 Uiso R . . . . . .
H91 H 0.7623 0.5886 0.1005 0.0637 1.0000 Uiso R . . . . . .
H101 H 0.7807 0.5719 -0.0402 0.0701 1.0000 Uiso R . . . . . .
H111 H 0.6797 0.5751 -0.1349 0.0683 1.0000 Uiso R . . . . . .
H141 H 0.5370 0.5233 -0.0189 0.0645 1.0000 Uiso R . . . . . .
H151 H 0.6401 0.4967 0.0280 0.0742 1.0000 Uiso R . . . . . .
H161 H 0.6952 0.5032 0.1668 0.0763 1.0000 Uiso R . . . . . .
H171 H 0.6481 0.5352 0.2516 0.0693 1.0000 Uiso R . . . . . .
H191 H 0.4263 0.5654 0.2565 0.0466 1.0000 Uiso R . . . . . .
H201 H 0.3585 0.5348 0.3363 0.0512 1.0000 Uiso R . . . . . .
H221 H 0.1628 0.5474 0.1905 0.0529 1.0000 Uiso R . . . . . .
H231 H 0.2292 0.5783 0.1151 0.0432 1.0000 Uiso R . . . . . .
H261 H 0.4179 0.6294 0.4226 0.0447 1.0000 Uiso R . . . . . .
H271 H 0.3240 0.6434 0.5267 0.0556 1.0000 Uiso R . . . . . .
H281 H 0.1960 0.6523 0.4808 0.0582 1.0000 Uiso R . . . . . .
H291 H 0.1630 0.6457 0.3389 0.0603 1.0000 Uiso R . . . . . .
H311 H 0.2918 0.6697 0.1230 0.0513 1.0000 Uiso R . . . . . .
H321 H 0.2782 0.7103 0.1794 0.0545 1.0000 Uiso R . . . . . .
H341 H 0.5134 0.7130 0.2255 0.0500 1.0000 Uiso R . . . . . .
H351 H 0.5260 0.6729 0.1666 0.0474 1.0000 Uiso R . . . . . .
H411 H 0.5942 0.4863 0.7122 0.0920 1.0000 Uiso R . . . . . .
H1 H 0.4829 0.5989 -0.0751 0.0481 1.0000 Uiso R . . . . . .

loop_
_atom_site_aniso_label
_atom_site_aniso_U_11
_atom_site_aniso_U_22
_atom_site_aniso_U_33
_atom_site_aniso_U_23
_atom_site_aniso_U_13
_atom_site_aniso_U_12
Br1 0.06897(19) 0.05435(16) 0.05781(17) 0.00873(14) 0.00959(16) -0.02183(15)
Br2 0.0880(2) 0.03439(12) 0.0696(2) -0.01354(13) 0.02691(18) -0.00065(15)
O1 0.0487(11) 0.0474(9) 0.0236(8) 0.0000(7) -0.0040(7) 0.0094(8)
O2 0.0500(10) 0.0419(8) 0.0435(10) -0.0131(8) -0.0094(9) 0.0058(8)
O3 0.0294(8) 0.0543(10) 0.0296(8) -0.0037(7) -0.0054(6) 0.0049(7)
N1 0.0569(14) 0.0459(12) 0.0321(11) -0.0046(9) 0.0094(10) 0.0108(10)
N2 0.0474(13) 0.0497(12) 0.0391(12) 0.0035(9) -0.0023(10) 0.0094(10)
N3 0.0295(10) 0.0521(12) 0.0348(10) -0.0063(9) -0.0029(8) 0.0046(9)
C1 0.0369(12) 0.0347(10) 0.0226(9) -0.0011(8) 0.0009(9) 0.0049(9)
C2 0.0319(11) 0.0283(9) 0.0225(10) -0.0017(7) -0.0001(8) 0.0021(8)
C3 0.0291(10) 0.0301(9) 0.0226(9) -0.0009(7) -0.0052(8) 0.0015(8)
C4 0.0271(10) 0.0301(9) 0.0233(9) -0.0010(7) -0.0025(7) 0.0019(8)
C5 0.0363(12) 0.0279(9) 0.0269(10) 0.0011(7) -0.0012(8) 0.0027(8)
C6 0.0357(11) 0.0305(9) 0.0301(10) 0.0002(8) 0.0052(10) 0.0015(8)
C7 0.0394(12) 0.0307(9) 0.0296(11) -0.0008(8) 0.0069(9) 0.0019(9)
C8 0.0387(13) 0.0447(12) 0.0377(12) -0.0016(10) 0.0060(11) 0.0005(10)
C9 0.0379(14) 0.0552(16) 0.0631(19) 0.0051(13) 0.0065(12) 0.0027(12)
C10 0.0480(18) 0.0598(17) 0.071(2) 0.0019(15) 0.0267(16) 0.0151(14)
C11 0.069(2) 0.0605(17) 0.0448(16) -0.0081(13) 0.0203(15) 0.0197(16)
C12 0.0379(12) 0.0316(10) 0.0271(10) -0.0020(7) 0.0020(8) 0.0015(8)
C13 0.0366(12) 0.0294(9) 0.0366(12) 0.0040(8) 0.0039(10) 0.0020(8)
C14 0.0637(19) 0.0426(14) 0.0504(16) -0.0055(11) -0.0008(14) 0.0155(13)
C15 0.078(2) 0.0459(15) 0.067(2) 0.0005(14) 0.0074(17) 0.0307(15)
C16 0.0592(19) 0.0522(16) 0.075(2) 0.0225(16) 0.0076(16) 0.0263(15)
C17 0.0524(17) 0.0665(19) 0.0525(18) 0.0131(14) -0.0050(14) 0.0172(15)
C18 0.0345(11) 0.0271(9) 0.0268(10) -0.0039(7) 0.0001(8) 0.0006(8)
C19 0.0331(12) 0.0434(12) 0.0371(12) 0.0064(10) -0.0041(9) 0.0007(10)
C20 0.0461(14) 0.0421(13) 0.0347(13) 0.0082(10) -0.0010(10) 0.0009(11)
C21 0.0447(13) 0.0322(10) 0.0364(12) -0.0043(9) 0.0095(10) -0.0043(9)
C22 0.0348(12) 0.0474(14) 0.0445(14) -0.0043(11) 0.0011(10) -0.0062(11)
C23 0.0337(12) 0.0395(11) 0.0327(11) -0.0020(9) -0.0043(9) 0.0038(9)
C24 0.0258(10) 0.0293(8) 0.0246(9) -0.0018(8) -0.0015(8) -0.0012(7)
C25 0.0277(10) 0.0286(9) 0.0293(10) -0.0001(8) 0.0016(8) -0.0019(7)
C26 0.0353(12) 0.0448(13) 0.0288(11) -0.0013(9) -0.0010(9) -0.0039(10)
C27 0.0552(16) 0.0515(14) 0.0300(12) -0.0046(10) 0.0068(11) -0.0070(12)
C28 0.0491(16) 0.0526(15) 0.0446(15) -0.0055(12) 0.0165(12) 0.0041(12)
C29 0.0350(14) 0.0657(17) 0.0484(16) -0.0062(13) 0.0009(11) 0.0108(12)
C30 0.0405(13) 0.0279(9) 0.0269(10) 0.0020(8) 0.0011(9) 0.0026(9)
C31 0.0426(14) 0.0348(11) 0.0469(14) -0.0012(10) -0.0006(11) 0.0039(10)
C32 0.0444(14) 0.0376(13) 0.0542(16) -0.0024(11) 0.0073(12) 0.0096(10)
C33 0.0613(17) 0.0297(10) 0.0368(13) -0.0038(9) 0.0124(12) 0.0028(10)
C34 0.0484(15) 0.0379(12) 0.0417(14) -0.0030(10) 0.0005(11) -0.0060(11)
C35 0.0395(13) 0.0344(11) 0.0407(13) -0.0024(9) 0.0023(10) 0.0034(9)
C41 0.0574(18) 0.0568(16) 0.0523(17) 0.0088(13) 0.0030(14) 0.0015(14)
Cl1 0.0545(6) 0.0771(8) 0.1244(12) -0.0036(8) 0.0148(7) 0.0064(5)
Cl2 0.1458(15) 0.0999(10) 0.0572(7) 0.0107(6) 0.0271(9) -0.0086(10)
Cl3 0.0588(7) 0.0989(11) 0.1016(11) 0.0400(8) -0.0192(7) -0.0124(6)
Cl4 0.179(9) 0.047(3) 0.057(3) 0.020(3) -0.020(5) -0.033(4)
Cl5 0.044(3) 0.046(2) 0.111(5) 0.005(3) 0.000(3) 0.0011(19)
Cl6 0.048(4) 0.205(10) 0.103(6) -0.072(7) 0.016(4) -0.009(5)

loop_
_atom_type_symbol
_atom_type_scat_dispersion_real
_atom_type_scat_dispersion_imag
_atom_type_scat_Cromer_Mann_a1
_atom_type_scat_Cromer_Mann_b1
_atom_type_scat_Cromer_Mann_a2
_atom_type_scat_Cromer_Mann_b2
_atom_type_scat_Cromer_Mann_a3
_atom_type_scat_Cromer_Mann_b3
_atom_type_scat_Cromer_Mann_a4
_atom_type_scat_Cromer_Mann_b4
_atom_type_scat_Cromer_Mann_c
_atom_type_scat_source
C 0.0033 0.0016 2.3100 20.8439 1.0200 10.2075 1.5886 0.5687 0.8650 51.6512 0.2156 'International Tables Vol C 4.2.6.8 and 6.1.1.4'
H 0.0000 0.0000 0.4930 10.5109 0.3229 26.1257 0.1402 3.1424 0.0408 57.7998 0.0030 'International Tables Vol C 4.2.6.8 and 6.1.1.4'
N 0.0061 0.0033 12.2126 0.0057 3.1322 9.8933 2.0125 28.9975 1.1663 0.5826 -11.5290 'International Tables Vol C 4.2.6.8 and 6.1.1.4'
Br -0.2901 2.4595 17.1789 2.1723 5.2358 16.5796 5.6377 0.2609 3.9851 41.4328 2.9557 'International Tables Vol C 4.2.6.8 and 6.1.1.4'
Cl 0.1484 0.1585 11.4604 0.0104 7.1964 1.1662 6.2556 18.5194 1.6455 47.7784 -9.5574 'International Tables Vol C 4.2.6.8 and 6.1.1.4'
O 0.0106 0.0060 3.0485 13.2771 2.2868 5.7011 1.5463 0.3239 0.8670 32.9089 0.2508 'International Tables Vol C 4.2.6.8 and 6.1.1.4'

loop_
_geom_angle_atom_site_label_1
_geom_angle_site_symmetry_1
_geom_angle_atom_site_label_2
_geom_angle_site_symmetry_2
_geom_angle_atom_site_label_3
_geom_angle_site_symmetry_3
_geom_angle
_geom_angle_publ_flag
C1 . O1 . H1 . 106.9 no
C7 . N1 . C11 . 117.0(3) yes
C13 . N2 . C17 . 117.1(3) yes
C25 . N3 . C29 . 117.3(2) yes
O1 . C1 . C2 . 110.41(19) yes
O1 . C1 . C6 . 107.55(19) yes
C2 . C1 . C6 . 108.70(17) yes
O1 . C1 . C7 . 109.72(17) yes
C2 . C1 . C7 . 108.92(18) yes
C6 . C1 . C7 . 111.5(2) yes
C1 . C2 . C3 . 110.00(17) yes
C1 . C2 . C12 . 109.21(17) yes
C3 . C2 . C12 . 110.86(18) yes
C1 . C2 . H21 . 109.2 no
C3 . C2 . H21 . 107.8 no
C12 . C2 . H21 . 109.7 no
C2 . C3 . C4 . 112.65(17) yes
C2 . C3 . C18 . 112.46(17) yes
C4 . C3 . C18 . 112.28(17) yes
C2 . C3 . H31 . 106.2 no
C4 . C3 . H31 . 106.4 no
C18 . C3 . H31 . 106.2 no
C3 . C4 . C5 . 110.43(17) yes
C3 . C4 . C24 . 112.18(16) yes
C5 . C4 . C24 . 111.56(17) yes
C3 . C4 . H41 . 107.2 no
C5 . C4 . H41 . 108.4 no
C24 . C4 . H41 . 106.9 no
C4 . C5 . C6 . 112.89(17) yes
C4 . C5 . C30 . 111.06(18) yes
C6 . C5 . C30 . 113.20(19) yes
C4 . C5 . H51 . 105.5 no
C6 . C5 . H51 . 108.2 no
C30 . C5 . H51 . 105.4 no
C1 . C6 . C5 . 111.48(19) yes
C1 . C6 . H61 . 110.9 no
C5 . C6 . H61 . 109.9 no
C1 . C6 . H62 . 107.2 no
C5 . C6 . H62 . 109.4 no
H61 . C6 . H62 . 107.8 no
C1 . C7 . N1 . 114.9(2) yes
C1 . C7 . C8 . 122.6(2) yes
N1 . C7 . C8 . 122.4(2) yes
C7 . C8 . C9 . 118.9(3) yes
C7 . C8 . H81 . 119.4 no
C9 . C8 . H81 . 121.7 no
C8 . C9 . C10 . 118.8(3) yes
C8 . C9 . H91 . 120.5 no
C10 . C9 . H91 . 120.7 no
C9 . C10 . C11 . 118.0(3) yes
C9 . C10 . H101 . 122.2 no
C11 . C10 . H101 . 119.8 no
N1 . C11 . C10 . 124.7(3) yes
N1 . C11 . H111 . 117.0 no
C10 . C11 . H111 . 118.3 no
C2 . C12 . O2 . 122.0(2) yes
C2 . C12 . C13 . 118.0(2) yes
O2 . C12 . C13 . 120.0(2) yes
C12 . C13 . N2 . 117.1(2) yes
C12 . C13 . C14 . 119.6(2) yes
N2 . C13 . C14 . 123.3(2) yes
C13 . C14 . C15 . 119.0(3) yes
C13 . C14 . H141 . 120.0 no
C15 . C14 . H141 . 121.0 no
C14 . C15 . C16 . 118.3(3) yes
C14 . C15 . H151 . 120.8 no
C16 . C15 . H151 . 120.9 no
C15 . C16 . C17 . 119.2(3) yes
C15 . C16 . H161 . 122.3 no
C17 . C16 . H161 . 118.4 no
C16 . C17 . N2 . 123.0(3) yes
C16 . C17 . H171 . 118.4 no
N2 . C17 . H171 . 118.6 no
C3 . C18 . C19 . 122.7(2) yes
C3 . C18 . C23 . 119.7(2) yes
C19 . C18 . C23 . 117.6(2) yes
C18 . C19 . C20 . 121.3(2) yes
C18 . C19 . H191 . 119.3 no
C20 . C19 . H191 . 119.3 no
C19 . C20 . C21 . 119.0(2) yes
C19 . C20 . H201 . 120.9 no
C21 . C20 . H201 . 120.1 no
Br1 . C21 . C20 . 119.7(2) yes
Br1 . C21 . C22 . 118.8(2) yes
C20 . C21 . C22 . 121.5(2) yes
C21 . C22 . C23 . 118.6(2) yes
C21 . C22 . H221 . 121.4 no
C23 . C22 . H221 . 120.0 no
C18 . C23 . C22 . 121.9(2) yes
C18 . C23 . H231 . 119.9 no
C22 . C23 . H231 . 118.2 no
C4 . C24 . O3 . 122.84(19) yes
C4 . C24 . C25 . 117.90(18) yes
O3 . C24 . C25 . 119.25(19) yes
C24 . C25 . N3 . 117.8(2) yes
C24 . C25 . C26 . 119.0(2) yes
N3 . C25 . C26 . 123.2(2) yes
C25 . C26 . C27 . 118.1(2) yes
C25 . C26 . H261 . 121.2 no
C27 . C26 . H261 . 120.7 no
C26 . C27 . C28 . 119.0(3) yes
C26 . C27 . H271 . 121.5 no
C28 . C27 . H271 . 119.5 no
C27 . C28 . C29 . 118.3(2) yes
C27 . C28 . H281 . 121.2 no
C29 . C28 . H281 . 120.5 no
C28 . C29 . N3 . 124.1(3) yes
C28 . C29 . H291 . 118.4 no
N3 . C29 . H291 . 117.5 no
C5 . C30 . C31 . 118.6(2) yes
C5 . C30 . C35 . 123.0(2) yes
C31 . C30 . C35 . 118.3(2) yes
C30 . C31 . C32 . 121.2(3) yes
C30 . C31 . H311 . 117.9 no
C32 . C31 . H311 . 120.9 no
C31 . C32 . C33 . 118.7(3) yes
C31 . C32 . H321 . 119.8 no
C33 . C32 . H321 . 121.4 no
Br2 . C33 . C32 . 119.4(2) yes
Br2 . C33 . C34 . 119.4(2) yes
C32 . C33 . C34 . 121.2(2) yes
C33 . C34 . C35 . 119.1(3) yes
C33 . C34 . H341 . 119.7 no
C35 . C34 . H341 . 121.2 no
C34 . C35 . C30 . 121.4(2) yes
C34 . C35 . H351 . 118.7 no
C30 . C35 . H351 . 119.9 no
Cl1 . C41 . Cl2 . 109.31(18) yes
Cl1 . C41 . Cl3 . 112.25(19) yes
Cl2 . C41 . Cl3 . 113.45(19) yes
Cl4 . C41 . Cl5 . 104.5(4) yes
Cl4 . C41 . Cl6 . 105.3(4) yes
Cl5 . C41 . Cl6 . 107.0(4) yes
Cl1 . C41 . H411 . 104.0 no
Cl2 . C41 . H411 . 111.2 no
Cl3 . C41 . H411 . 106.2 no
Cl4 . C41 . H411 . 115.0 no
Cl5 . C41 . H411 . 116.0 no
Cl6 . C41 . H411 . 108.3 no

loop_
_geom_bond_atom_site_label_1
_geom_bond_site_symmetry_1
_geom_bond_atom_site_label_2
_geom_bond_site_symmetry_2
_geom_bond_distance
_geom_bond_publ_flag
Br1 . C21 . 1.899(2) yes
Br2 . C33 . 1.904(2) yes
O1 . C1 . 1.418(3) yes
O1 . H1 . 0.851 no
O2 . C12 . 1.208(3) yes
O3 . C24 . 1.214(3) yes
N1 . C7 . 1.337(3) yes
N1 . C11 . 1.347(4) yes
N2 . C13 . 1.342(3) yes
N2 . C17 . 1.339(4) yes
N3 . C25 . 1.334(3) yes
N3 . C29 . 1.322(3) yes
C1 . C2 . 1.562(3) yes
C1 . C6 . 1.535(3) yes
C1 . C7 . 1.525(3) yes
C2 . C3 . 1.534(3) yes
C2 . C12 . 1.519(3) yes
C2 . H21 . 1.003 no
C3 . C4 . 1.551(3) yes
C3 . C18 . 1.514(3) yes
C3 . H31 . 0.977 no
C4 . C5 . 1.557(3) yes
C4 . C24 . 1.521(3) yes
C4 . H41 . 0.991 no
C5 . C6 . 1.527(3) yes
C5 . C30 . 1.525(3) yes
C5 . H51 . 0.993 no
C6 . H61 . 0.984 no
C6 . H62 . 0.990 no
C7 . C8 . 1.379(4) yes
C8 . C9 . 1.388(4) yes
C8 . H81 . 0.954 no
C9 . C10 . 1.387(5) yes
C9 . H91 . 0.947 no
C10 . C11 . 1.346(5) yes
C10 . H101 . 0.946 no
C11 . H111 . 0.923 no
C12 . C13 . 1.503(3) yes
C13 . C14 . 1.381(4) yes
C14 . C15 . 1.380(4) yes
C14 . H141 . 0.963 no
C15 . C16 . 1.381(5) yes
C15 . H151 . 0.935 no
C16 . C17 . 1.383(5) yes
C16 . H161 . 0.948 no
C17 . H171 . 0.960 no
C18 . C19 . 1.397(3) yes
C18 . C23 . 1.390(3) yes
C19 . C20 . 1.390(3) yes
C19 . H191 . 0.942 no
C20 . C21 . 1.366(4) yes
C20 . H201 . 0.955 no
C21 . C22 . 1.390(4) yes
C22 . C23 . 1.379(4) yes
C22 . H221 . 0.948 no
C23 . H231 . 0.953 no
C24 . C25 . 1.514(3) yes
C25 . C26 . 1.385(3) yes
C26 . C27 . 1.395(4) yes
C26 . H261 . 0.951 no
C27 . C28 . 1.366(4) yes
C27 . H271 . 0.955 no
C28 . C29 . 1.383(4) yes
C28 . H281 . 0.934 no
C29 . H291 . 0.921 no
C30 . C31 . 1.391(4) yes
C30 . C35 . 1.381(4) yes
C31 . C32 . 1.388(4) yes
C31 . H311 . 0.952 no
C32 . C33 . 1.392(4) yes
C32 . H321 . 0.932 no
C33 . C34 . 1.365(4) yes
C34 . C35 . 1.393(3) yes
C34 . H341 . 0.947 no
C35 . H351 . 0.934 no
C41 . Cl1 . 1.726(3) yes
C41 . Cl2 . 1.749(3) yes
C41 . Cl3 . 1.710(3) yes
C41 . Cl4 . 1.827(6) yes
C41 . Cl5 . 1.756(5) yes
C41 . Cl6 . 1.756(6) yes
C41 . H411 . 1.002 no

loop_
_geom_hbond_atom_site_label_D
_geom_hbond_site_symmetry_D
_geom_hbond_atom_site_label_H
_geom_hbond_site_symmetry_H
_geom_hbond_atom_site_label_A
_geom_hbond_site_symmetry_A
_geom_hbond_angle_DHA
_geom_hbond_distance_DH
_geom_hbond_distance_HA
_geom_hbond_distance_DA
_geom_hbond_publ_flag
C2 . H21 . O3 . 123 1.00 2.47 3.130(4) yes
C6 . H62 . O3 . 121 0.99 2.52 3.142(4) yes
O1 . H1 . N1 . 122 0.85 2.03 2.581(4) yes
